data_4080681
loop_
_publ_author_name
'Ibrahim, Nada'
'Vilhelmsen, Mie H\/ojer'
'Pernpointner, Markus'
'Rominger, Frank'
'Hashmi, A. Stephen K.'

_publ_section_title
;
 Gold Phenolate Complexes: Synthesis, Structure, and Reactivity
;
_journal_issue 9
_journal_name_full Organometallics
_journal_page_first 2576
_journal_paper_doi 10.1021/om400060s
_journal_volume 32
_journal_year 2013
_chemical_formula_sum 'C34 H40 Au Br2 Cl3 N2 O'
_chemical_formula_weight 955.82
_chemical_name_common '4 in manuscript'
_chemical_name_systematic
; 
 ? 
;
_space_group_IT_number 2
_symmetry_cell_setting triclinic
_symmetry_space_group_name_Hall '-P 1'
_symmetry_space_group_name_H-M 'P -1'
_atom_sites_solution_hydrogens geom
_atom_sites_solution_primary direct
_atom_sites_solution_secondary difmap
_audit_creation_method SHELXL-97
_cell_angle_alpha 70.042(2)
_cell_angle_beta 83.825(2)
_cell_angle_gamma 72.231(2)
_cell_formula_units_Z 2
_cell_length_a 12.1367(13)
_cell_length_b 12.5252(13)
_cell_length_c 13.7251(15)
_cell_measurement_reflns_used 3555
_cell_measurement_temperature 200(2)
_cell_measurement_theta_max 23.79
_cell_measurement_theta_min 2.27
_cell_volume 1867.5(3)
_computing_cell_refinement 'Bruker SAINT'
_computing_data_collection 'Bruker APEX'
_computing_data_reduction 'Bruker SAINT'
_computing_molecular_graphics 'Bruker SHELXTL'
_computing_publication_material 'Bruker SHELXTL'
_computing_structure_refinement 'SHELXL-97 (Sheldrick, 2008)'
_computing_structure_solution 'SHELXS-97 (Sheldrick, 2008)'
_diffrn_ambient_temperature 200(2)
_diffrn_measured_fraction_theta_full 0.989
_diffrn_measured_fraction_theta_max 0.989
_diffrn_measurement_device_type 'Bruker APEX'
_diffrn_measurement_method '\w scans'
_diffrn_radiation_monochromator graphite
_diffrn_radiation_source 'fine-focus sealed tube'
_diffrn_radiation_type MoK\a
_diffrn_radiation_wavelength 0.71073
_diffrn_reflns_av_R_equivalents 0.0443
_diffrn_reflns_av_sigmaI/netI 0.0678
_diffrn_reflns_limit_h_max 16
_diffrn_reflns_limit_h_min -16
_diffrn_reflns_limit_k_max 16
_diffrn_reflns_limit_k_min -16
_diffrn_reflns_limit_l_max 18
_diffrn_reflns_limit_l_min -18
_diffrn_reflns_number 20197
_diffrn_reflns_theta_full 28.43
_diffrn_reflns_theta_max 28.43
_diffrn_reflns_theta_min 1.58
_exptl_absorpt_coefficient_mu 6.321
_exptl_absorpt_correction_T_max 0.7861
_exptl_absorpt_correction_T_min 0.4129
_exptl_absorpt_correction_type multi-scan
_exptl_absorpt_process_details
;
Sheldrick, G. M. (2008). <i>SADABS</i>. University of G\"ottingen, Germany.
;
_exptl_crystal_colour colourless
_exptl_crystal_density_diffrn 1.700
_exptl_crystal_density_method 'not measured'
_exptl_crystal_description polyhedron
_exptl_crystal_F_000 932
_exptl_crystal_size_max 0.17
_exptl_crystal_size_mid 0.09
_exptl_crystal_size_min 0.04
_refine_diff_density_max 1.659
_refine_diff_density_min -1.179
_refine_diff_density_rms 0.182
_refine_ls_extinction_method none
_refine_ls_goodness_of_fit_ref 1.063
_refine_ls_hydrogen_treatment constr
_refine_ls_matrix_type full
_refine_ls_number_parameters 388
_refine_ls_number_reflns 9300
_refine_ls_number_restraints 0
_refine_ls_restrained_S_all 1.063
_refine_ls_R_factor_all 0.0618
_refine_ls_R_factor_gt 0.0461
_refine_ls_shift/su_max 0.003
_refine_ls_shift/su_mean 0.000
_refine_ls_structure_factor_coef Fsqd
_refine_ls_weighting_details 'calc w=1/[\s^2^(Fo^2^)+(0.0535P)^2^+0.0000P] where P=(Fo^2^+2Fc^2^)/3'
_refine_ls_weighting_scheme calc
_refine_ls_wR_factor_gt 0.0989
_refine_ls_wR_factor_ref 0.1152
_reflns_number_gt 7663
_reflns_number_total 9300
_reflns_threshold_expression >2sigma(I)
_cod_data_source_file om400060s_si_002.cif
_cod_data_source_block ni10
_cod_depositor_comments
;
The following automatic conversions were performed:

'_symmetry_cell_setting' value 'Triclinic' changed to 'triclinic'
according to /home/saulius/struct/CIF-dictionaries/cif_core.dic
dictionary named 'cif_core.dic' version 2.3.1 from 2005-06-27.

Automatic conversion script
Id: cif_fix_values 1891 2012-01-12 08:04:46Z andrius 
;
_cod_original_sg_symbol_H-M P-1
_cod_database_code 4080681

loop_
_symmetry_equiv_pos_as_xyz
'x, y, z'
'-x, -y, -z'

loop_
_atom_site_label
_atom_site_type_symbol
_atom_site_fract_x
_atom_site_fract_y
_atom_site_fract_z
_atom_site_U_iso_or_equiv
_atom_site_adp_type
_atom_site_occupancy
_atom_site_symmetry_multiplicity
_atom_site_calc_flag
_atom_site_refinement_flags
Au1 Au 0.889563(18) 2.079461(19) -0.265276(17) 0.02665(8) Uani 1 1 d .
C1 C 0.7231(5) 2.1205(5) -0.2872(4) 0.0242(11) Uani 1 1 d .
O1 O 1.0595(3) 2.0410(4) -0.2430(4) 0.0403(11) Uani 1 1 d .
N2 N 0.6451(4) 2.2262(4) -0.3185(4) 0.0267(10) Uani 1 1 d .
C3 C 0.5359(5) 2.2147(5) -0.3227(5) 0.0326(13) Uani 1 1 d .
H3 H 0.4661 2.2770 -0.3428 0.039 Uiso 1 1 calc R
C4 C 0.5486(5) 2.0985(5) -0.2928(5) 0.0346(14) Uani 1 1 d .
H4 H 0.4891 2.0623 -0.2882 0.041 Uiso 1 1 calc R
N5 N 0.6634(4) 2.0407(4) -0.2699(4) 0.0257(10) Uani 1 1 d .
C11 C 0.6714(5) 2.3378(5) -0.3479(5) 0.0289(12) Uani 1 1 d .
C12 C 0.6692(5) 2.3869(5) -0.2706(5) 0.0355(14) Uani 1 1 d .
C13 C 0.6935(7) 2.4955(6) -0.3012(6) 0.0488(18) Uani 1 1 d .
H13 H 0.6929 2.5327 -0.2512 0.059 Uiso 1 1 calc R
C14 C 0.7185(7) 2.5494(6) -0.4036(6) 0.055(2) Uani 1 1 d .
H14 H 0.7359 2.6229 -0.4233 0.066 Uiso 1 1 calc R
C15 C 0.7184(6) 2.4976(6) -0.4770(6) 0.0466(17) Uani 1 1 d .
H15 H 0.7347 2.5364 -0.5473 0.056 Uiso 1 1 calc R
C16 C 0.6949(5) 2.3905(5) -0.4504(5) 0.0346(13) Uani 1 1 d .
C17 C 0.6475(7) 2.3249(6) -0.1583(5) 0.0463(17) Uani 1 1 d .
H17 H 0.6183 2.2571 -0.1546 0.056 Uiso 1 1 calc R
C19 C 0.6972(6) 2.3341(6) -0.5322(5) 0.0411(15) Uani 1 1 d .
H19 H 0.6679 2.2633 -0.5000 0.049 Uiso 1 1 calc R
C21 C 0.7172(5) 1.9143(5) -0.2396(5) 0.0290(12) Uani 1 1 d .
C22 C 0.7601(5) 1.8655(5) -0.3166(5) 0.0351(14) Uani 1 1 d .
C23 C 0.8118(6) 1.7426(6) -0.2854(6) 0.0454(17) Uani 1 1 d .
H23 H 0.8428 1.7050 -0.3360 0.055 Uiso 1 1 calc R
C24 C 0.8178(6) 1.6763(6) -0.1825(6) 0.0468(18) Uani 1 1 d .
H24 H 0.8520 1.5930 -0.1624 0.056 Uiso 1 1 calc R
C25 C 0.7752(6) 1.7285(6) -0.1083(6) 0.0459(17) Uani 1 1 d .
H25 H 0.7816 1.6807 -0.0374 0.055 Uiso 1 1 calc R
C26 C 0.7226(6) 1.8499(6) -0.1341(5) 0.0362(14) Uani 1 1 d .
C27 C 0.7520(7) 1.9388(6) -0.4303(5) 0.0450(17) Uani 1 1 d .
H27 H 0.7198 2.0237 -0.4341 0.054 Uiso 1 1 calc R
C29 C 0.6812(7) 1.9071(7) -0.0510(5) 0.056(2) Uani 1 1 d .
H29 H 0.6315 1.9896 -0.0848 0.067 Uiso 1 1 calc R
C31 C 1.1289(5) 1.9304(5) -0.2150(4) 0.0302(12) Uani 1 1 d .
C32 C 1.0897(5) 1.8292(5) -0.1753(5) 0.0328(13) Uani 1 1 d .
H32 H 1.0092 1.8366 -0.1677 0.039 Uiso 1 1 calc R
C33 C 1.1692(5) 1.7198(5) -0.1477(5) 0.0327(13) Uani 1 1 d .
C34 C 1.2859(5) 1.7023(5) -0.1580(4) 0.0316(13) Uani 1 1 d .
H34 H 1.3388 1.6250 -0.1401 0.038 Uiso 1 1 calc R
C35 C 1.3235(5) 1.8036(5) -0.1961(5) 0.0320(13) Uani 1 1 d .
C36 C 1.2485(5) 1.9142(5) -0.2237(5) 0.0328(13) Uani 1 1 d .
H36 H 1.2773 1.9813 -0.2491 0.039 Uiso 1 1 calc R
Br1 Br 1.11599(7) 1.58371(6) -0.09026(8) 0.0636(2) Uani 1 1 d .
Br2 Br 1.48405(6) 1.78505(7) -0.21294(7) 0.0576(2) Uani 1 1 d .
C171 C 0.5557(8) 2.4067(8) -0.1095(7) 0.070(2) Uani 1 1 d .
H17A H 0.4840 2.4381 -0.1495 0.105 Uiso 1 1 calc R
H17B H 0.5835 2.4725 -0.1099 0.105 Uiso 1 1 calc R
H17C H 0.5409 2.3617 -0.0379 0.105 Uiso 1 1 calc R
C172 C 0.7583(8) 2.2750(8) -0.0971(6) 0.075(3) Uani 1 1 d .
H17D H 0.7426 2.2340 -0.0246 0.113 Uiso 1 1 calc R
H17E H 0.7897 2.3397 -0.1008 0.113 Uiso 1 1 calc R
H17F H 0.8147 2.2189 -0.1261 0.113 Uiso 1 1 calc R
C191 C 0.6194(8) 2.4183(8) -0.6230(7) 0.071(3) Uani 1 1 d .
H19A H 0.6222 2.3786 -0.6740 0.107 Uiso 1 1 calc R
H19B H 0.6461 2.4889 -0.6553 0.107 Uiso 1 1 calc R
H19C H 0.5397 2.4417 -0.5983 0.107 Uiso 1 1 calc R
C192 C 0.8176(8) 2.2929(9) -0.5712(7) 0.078(3) Uani 1 1 d .
H19D H 0.8161 2.2560 -0.6233 0.118 Uiso 1 1 calc R
H19E H 0.8670 2.2350 -0.5134 0.118 Uiso 1 1 calc R
H19F H 0.8485 2.3609 -0.6025 0.118 Uiso 1 1 calc R
C271 C 0.6679(8) 1.9127(9) -0.4871(7) 0.076(3) Uani 1 1 d .
H27A H 0.6646 1.9619 -0.5602 0.114 Uiso 1 1 calc R
H27B H 0.5908 1.9306 -0.4559 0.114 Uiso 1 1 calc R
H27C H 0.6941 1.8287 -0.4818 0.114 Uiso 1 1 calc R
C272 C 0.8700(8) 1.9262(11) -0.4816(7) 0.093(4) Uani 1 1 d .
H27D H 0.8614 1.9747 -0.5549 0.140 Uiso 1 1 calc R
H27E H 0.9068 1.8428 -0.4757 0.140 Uiso 1 1 calc R
H27F H 0.9183 1.9527 -0.4473 0.140 Uiso 1 1 calc R
C291 C 0.6073(8) 1.8407(9) 0.0312(7) 0.079(3) Uani 1 1 d .
H29A H 0.5816 1.8802 0.0836 0.119 Uiso 1 1 calc R
H29B H 0.6535 1.7587 0.0644 0.119 Uiso 1 1 calc R
H29C H 0.5397 1.8408 -0.0020 0.119 Uiso 1 1 calc R
C292 C 0.7817(9) 1.9151(9) -0.0004(6) 0.079(3) Uani 1 1 d .
H29D H 0.7524 1.9534 0.0525 0.118 Uiso 1 1 calc R
H29E H 0.8251 1.9620 -0.0530 0.118 Uiso 1 1 calc R
H29F H 0.8327 1.8352 0.0321 0.118 Uiso 1 1 calc R
Cl1 Cl 1.0491(4) 2.3813(3) -0.2099(3) 0.1479(16) Uani 1 1 d .
Cl2 Cl 1.0191(3) 2.3521(3) -0.3984(3) 0.1150(11) Uani 1 1 d .
Cl3 Cl 1.23775(18) 2.2470(2) -0.2963(2) 0.0801(8) Uani 1 1 d .
C41 C 1.0890(6) 2.2862(6) -0.2810(6) 0.0514(19) Uani 1 1 d .
H41 H 1.0654 2.2131 -0.2423 0.062 Uiso 1 1 calc R

loop_
_atom_site_aniso_label
_atom_site_aniso_U_11
_atom_site_aniso_U_22
_atom_site_aniso_U_33
_atom_site_aniso_U_23
_atom_site_aniso_U_13
_atom_site_aniso_U_12
Au1 0.02387(12) 0.01921(11) 0.03388(13) -0.00572(8) -0.00291(8) -0.00434(8)
C1 0.031(3) 0.019(3) 0.019(3) 0.000(2) -0.002(2) -0.009(2)
O1 0.025(2) 0.026(2) 0.065(3) -0.008(2) -0.008(2) -0.0058(18)
N2 0.027(2) 0.020(2) 0.031(3) -0.0065(19) -0.002(2) -0.0039(19)
C3 0.023(3) 0.029(3) 0.042(3) -0.013(3) -0.004(2) 0.000(2)
C4 0.021(3) 0.032(3) 0.047(4) -0.008(3) 0.000(3) -0.008(2)
N5 0.025(2) 0.019(2) 0.031(2) -0.0060(19) 0.0007(19) -0.0061(18)
C11 0.024(3) 0.024(3) 0.037(3) -0.008(2) -0.007(2) -0.004(2)
C12 0.039(3) 0.023(3) 0.042(4) -0.011(3) -0.013(3) -0.001(3)
C13 0.069(5) 0.032(4) 0.048(4) -0.010(3) -0.019(4) -0.016(3)
C14 0.056(5) 0.033(4) 0.074(5) -0.005(4) -0.018(4) -0.018(3)
C15 0.056(4) 0.036(4) 0.045(4) 0.001(3) -0.004(3) -0.022(3)
C16 0.040(3) 0.026(3) 0.034(3) -0.007(3) -0.002(3) -0.007(3)
C17 0.067(5) 0.036(4) 0.036(4) -0.014(3) -0.006(3) -0.010(3)
C19 0.049(4) 0.039(4) 0.033(3) -0.011(3) 0.001(3) -0.010(3)
C21 0.027(3) 0.020(3) 0.041(3) -0.008(2) -0.001(2) -0.009(2)
C22 0.034(3) 0.030(3) 0.043(4) -0.010(3) -0.005(3) -0.013(3)
C23 0.045(4) 0.031(3) 0.068(5) -0.026(4) -0.004(3) -0.009(3)
C24 0.043(4) 0.020(3) 0.073(5) -0.010(3) -0.018(4) -0.003(3)
C25 0.045(4) 0.034(4) 0.048(4) 0.000(3) -0.008(3) -0.011(3)
C26 0.042(4) 0.030(3) 0.036(3) -0.009(3) 0.000(3) -0.012(3)
C27 0.065(5) 0.036(4) 0.035(4) -0.015(3) 0.007(3) -0.016(3)
C29 0.073(5) 0.043(4) 0.032(4) -0.007(3) 0.004(4) 0.001(4)
C31 0.029(3) 0.030(3) 0.032(3) -0.012(3) -0.003(2) -0.005(2)
C32 0.029(3) 0.029(3) 0.041(3) -0.010(3) -0.003(3) -0.010(2)
C33 0.034(3) 0.025(3) 0.036(3) -0.005(3) -0.004(3) -0.008(2)
C34 0.033(3) 0.029(3) 0.032(3) -0.011(3) -0.007(2) -0.004(2)
C35 0.029(3) 0.028(3) 0.043(3) -0.020(3) -0.001(3) -0.003(2)
C36 0.031(3) 0.035(3) 0.034(3) -0.008(3) -0.005(3) -0.012(3)
Br1 0.0520(5) 0.0278(4) 0.1001(7) 0.0025(4) -0.0196(4) -0.0162(3)
Br2 0.0256(3) 0.0496(4) 0.0882(6) -0.0150(4) 0.0019(3) -0.0067(3)
C171 0.072(6) 0.060(6) 0.063(6) -0.021(5) 0.008(5) -0.001(5)
C172 0.099(7) 0.068(6) 0.043(5) -0.024(4) -0.017(5) 0.011(5)
C191 0.073(6) 0.071(6) 0.059(5) -0.027(5) -0.020(5) 0.007(5)
C192 0.061(6) 0.085(7) 0.068(6) -0.027(5) -0.005(5) 0.015(5)
C271 0.078(6) 0.089(7) 0.052(5) -0.005(5) -0.018(5) -0.026(6)
C272 0.059(6) 0.153(11) 0.060(6) -0.030(7) 0.021(5) -0.033(7)
C291 0.073(6) 0.106(8) 0.051(5) -0.018(5) 0.020(5) -0.030(6)
C292 0.128(9) 0.090(7) 0.045(5) -0.028(5) 0.013(5) -0.065(7)
Cl1 0.163(3) 0.119(3) 0.163(4) -0.102(3) -0.027(3) 0.033(3)
Cl2 0.117(2) 0.089(2) 0.119(2) -0.0141(18) -0.077(2) 0.0027(18)
Cl3 0.0436(11) 0.0602(13) 0.1059(18) 0.0115(13) 0.0032(11) -0.0168(10)
C41 0.050(4) 0.030(4) 0.076(5) -0.012(4) -0.004(4) -0.019(3)

loop_
_atom_type_symbol
_atom_type_description
_atom_type_scat_dispersion_real
_atom_type_scat_dispersion_imag
_atom_type_scat_source
C C 0.0033 0.0016 'International Tables Vol C Tables 4.2.6.8 and 6.1.1.4'
H H 0.0000 0.0000 'International Tables Vol C Tables 4.2.6.8 and 6.1.1.4'
N N 0.0061 0.0033 'International Tables Vol C Tables 4.2.6.8 and 6.1.1.4'
O O 0.0106 0.0060 'International Tables Vol C Tables 4.2.6.8 and 6.1.1.4'
Cl Cl 0.1484 0.1585 'International Tables Vol C Tables 4.2.6.8 and 6.1.1.4'
Br Br -0.2901 2.4595 'International Tables Vol C Tables 4.2.6.8 and 6.1.1.4'
Au Au -2.0133 8.8022 'International Tables Vol C Tables 4.2.6.8 and 6.1.1.4'

loop_
_geom_angle_atom_site_label_1
_geom_angle_atom_site_label_2
_geom_angle_atom_site_label_3
_geom_angle
C1 Au1 O1 178.78(19)
N2 C1 N5 105.5(5)
N2 C1 Au1 129.9(4)
N5 C1 Au1 124.6(4)
C31 O1 Au1 122.5(4)
C1 N2 C3 110.9(5)
C1 N2 C11 124.6(5)
C3 N2 C11 124.5(5)
C4 C3 N2 106.1(5)
C4 C3 H3 126.9
N2 C3 H3 126.9
C3 C4 N5 107.6(5)
C3 C4 H4 126.2
N5 C4 H4 126.2
C1 N5 C4 109.9(5)
C1 N5 C21 123.4(5)
C4 N5 C21 126.6(5)
C16 C11 C12 123.9(6)
C16 C11 N2 118.5(5)
C12 C11 N2 117.6(5)
C11 C12 C13 116.6(6)
C11 C12 C17 122.6(5)
C13 C12 C17 120.7(6)
C14 C13 C12 120.5(7)
C14 C13 H13 119.8
C12 C13 H13 119.8
C15 C14 C13 120.6(6)
C15 C14 H14 119.7
C13 C14 H14 119.7
C14 C15 C16 121.0(7)
C14 C15 H15 119.5
C16 C15 H15 119.5
C11 C16 C15 117.5(6)
C11 C16 C19 122.4(5)
C15 C16 C19 120.1(6)
C12 C17 C172 110.8(7)
C12 C17 C171 112.1(6)
C172 C17 C171 110.1(6)
C12 C17 H17 107.9
C172 C17 H17 107.9
C171 C17 H17 107.9
C192 C19 C16 111.6(6)
C192 C19 C191 109.3(6)
C16 C19 C191 111.7(6)
C192 C19 H19 108.0
C16 C19 H19 108.0
C191 C19 H19 108.0
C22 C21 C26 124.3(5)
C22 C21 N5 117.8(5)
C26 C21 N5 117.8(5)
C21 C22 C23 116.9(6)
C21 C22 C27 122.6(6)
C23 C22 C27 120.5(6)
C24 C23 C22 120.3(7)
C24 C23 H23 119.8
C22 C23 H23 119.8
C25 C24 C23 120.9(6)
C25 C24 H24 119.5
C23 C24 H24 119.5
C24 C25 C26 121.6(6)
C24 C25 H25 119.2
C26 C25 H25 119.2
C25 C26 C21 116.0(6)
C25 C26 C29 120.9(6)
C21 C26 C29 123.0(6)
C22 C27 C272 111.7(7)
C22 C27 C271 111.7(6)
C272 C27 C271 112.4(7)
C22 C27 H27 106.8
C272 C27 H27 106.8
C271 C27 H27 106.8
C26 C29 C292 111.2(7)
C26 C29 C291 111.6(7)
C292 C29 C291 110.3(7)
C26 C29 H29 107.9
C292 C29 H29 107.9
C291 C29 H29 107.9
O1 C31 C36 117.9(5)
O1 C31 C32 124.1(5)
C36 C31 C32 118.1(6)
C33 C32 C31 118.9(6)
C33 C32 H32 120.5
C31 C32 H32 120.5
C34 C33 C32 123.7(6)
C34 C33 Br1 117.5(4)
C32 C33 Br1 118.8(4)
C33 C34 C35 116.7(6)
C33 C34 H34 121.7
C35 C34 H34 121.7
C36 C35 C34 122.0(6)
C36 C35 Br2 119.4(5)
C34 C35 Br2 118.6(4)
C35 C36 C31 120.6(6)
C35 C36 H36 119.7
C31 C36 H36 119.7
C17 C171 H17A 109.5
C17 C171 H17B 109.5
H17A C171 H17B 109.5
C17 C171 H17C 109.5
H17A C171 H17C 109.5
H17B C171 H17C 109.5
C17 C172 H17D 109.5
C17 C172 H17E 109.5
H17D C172 H17E 109.5
C17 C172 H17F 109.5
H17D C172 H17F 109.5
H17E C172 H17F 109.5
C19 C191 H19A 109.5
C19 C191 H19B 109.5
H19A C191 H19B 109.5
C19 C191 H19C 109.5
H19A C191 H19C 109.5
H19B C191 H19C 109.5
C19 C192 H19D 109.5
C19 C192 H19E 109.5
H19D C192 H19E 109.5
C19 C192 H19F 109.5
H19D C192 H19F 109.5
H19E C192 H19F 109.5
C27 C271 H27A 109.5
C27 C271 H27B 109.5
H27A C271 H27B 109.5
C27 C271 H27C 109.5
H27A C271 H27C 109.5
H27B C271 H27C 109.5
C27 C272 H27D 109.5
C27 C272 H27E 109.5
H27D C272 H27E 109.5
C27 C272 H27F 109.5
H27D C272 H27F 109.5
H27E C272 H27F 109.5
C29 C291 H29A 109.5
C29 C291 H29B 109.5
H29A C291 H29B 109.5
C29 C291 H29C 109.5
H29A C291 H29C 109.5
H29B C291 H29C 109.5
C29 C292 H29D 109.5
C29 C292 H29E 109.5
H29D C292 H29E 109.5
C29 C292 H29F 109.5
H29D C292 H29F 109.5
H29E C292 H29F 109.5
Cl1 C41 Cl2 109.7(4)
Cl1 C41 Cl3 109.4(4)
Cl2 C41 Cl3 111.7(5)
Cl1 C41 H41 108.7
Cl2 C41 H41 108.7
Cl3 C41 H41 108.7

loop_
_geom_bond_atom_site_label_1
_geom_bond_atom_site_label_2
_geom_bond_distance
Au1 C1 1.956(6)
Au1 O1 2.002(4)
C1 N2 1.330(7)
C1 N5 1.350(7)
O1 C31 1.331(7)
N2 C3 1.385(7)
N2 C11 1.441(7)
C3 C4 1.334(8)
C3 H3 0.9500
C4 N5 1.373(7)
C4 H4 0.9500
N5 C21 1.443(7)
C11 C16 1.375(8)
C11 C12 1.390(8)
C12 C13 1.393(9)
C12 C17 1.506(9)
C13 C14 1.381(10)
C13 H13 0.9500
C14 C15 1.372(10)
C14 H14 0.9500
C15 C16 1.375(9)
C15 H15 0.9500
C16 C19 1.510(9)
C17 C172 1.509(11)
C17 C171 1.533(10)
C17 H17 1.0000
C19 C192 1.500(10)
C19 C191 1.518(10)
C19 H19 1.0000
C21 C22 1.376(8)
C21 C26 1.393(8)
C22 C23 1.402(9)
C22 C27 1.513(9)
C23 C24 1.369(10)
C23 H23 0.9500
C24 C25 1.366(10)
C24 H24 0.9500
C25 C26 1.391(9)
C25 H25 0.9500
C26 C29 1.511(9)
C27 C272 1.515(11)
C27 C271 1.518(11)
C27 H27 1.0000
C29 C292 1.512(12)
C29 C291 1.538(11)
C29 H29 1.0000
C31 C36 1.400(8)
C31 C32 1.404(8)
C32 C33 1.367(8)
C32 H32 0.9500
C33 C34 1.365(8)
C33 Br1 1.894(6)
C34 C35 1.394(8)
C34 H34 0.9500
C35 C36 1.356(8)
C35 Br2 1.888(6)
C36 H36 0.9500
C171 H17A 0.9800
C171 H17B 0.9800
C171 H17C 0.9800
C172 H17D 0.9800
C172 H17E 0.9800
C172 H17F 0.9800
C191 H19A 0.9800
C191 H19B 0.9800
C191 H19C 0.9800
C192 H19D 0.9800
C192 H19E 0.9800
C192 H19F 0.9800
C271 H27A 0.9800
C271 H27B 0.9800
C271 H27C 0.9800
C272 H27D 0.9800
C272 H27E 0.9800
C272 H27F 0.9800
C291 H29A 0.9800
C291 H29B 0.9800
C291 H29C 0.9800
C292 H29D 0.9800
C292 H29E 0.9800
C292 H29F 0.9800
Cl1 C41 1.716(8)
Cl2 C41 1.718(8)
Cl3 C41 1.730(8)
C41 H41 1.0000

loop_
_geom_torsion_atom_site_label_1
_geom_torsion_atom_site_label_2
_geom_torsion_atom_site_label_3
_geom_torsion_atom_site_label_4
_geom_torsion
O1 Au1 C1 N2 13(10)
O1 Au1 C1 N5 -166(9)
C1 Au1 O1 C31 170(9)
N5 C1 N2 C3 -0.8(6)
Au1 C1 N2 C3 -179.5(4)
N5 C1 N2 C11 -178.5(5)
Au1 C1 N2 C11 2.8(8)
C1 N2 C3 C4 0.1(7)
C11 N2 C3 C4 177.9(5)
N2 C3 C4 N5 0.6(7)
N2 C1 N5 C4 1.2(6)
Au1 C1 N5 C4 180.0(4)
N2 C1 N5 C21 176.9(5)
Au1 C1 N5 C21 -4.4(7)
C3 C4 N5 C1 -1.1(7)
C3 C4 N5 C21 -176.6(5)
C1 N2 C11 C16 91.5(7)
C3 N2 C11 C16 -85.9(7)
C1 N2 C11 C12 -89.7(7)
C3 N2 C11 C12 92.9(7)
C16 C11 C12 C13 -0.5(9)
N2 C11 C12 C13 -179.3(6)
C16 C11 C12 C17 -177.6(6)
N2 C11 C12 C17 3.6(9)
C11 C12 C13 C14 -0.1(10)
C17 C12 C13 C14 177.0(7)
C12 C13 C14 C15 0.8(12)
C13 C14 C15 C16 -0.8(12)
C12 C11 C16 C15 0.5(10)
N2 C11 C16 C15 179.2(6)
C12 C11 C16 C19 179.6(6)
N2 C11 C16 C19 -1.6(9)
C14 C15 C16 C11 0.2(11)
C14 C15 C16 C19 -179.0(7)
C11 C12 C17 C172 105.0(7)
C13 C12 C17 C172 -72.0(9)
C11 C12 C17 C171 -131.5(7)
C13 C12 C17 C171 51.5(9)
C11 C16 C19 C192 -110.3(8)
C15 C16 C19 C192 68.8(9)
C11 C16 C19 C191 127.0(7)
C15 C16 C19 C191 -53.9(9)
C1 N5 C21 C22 -85.4(7)
C4 N5 C21 C22 89.6(7)
C1 N5 C21 C26 94.5(7)
C4 N5 C21 C26 -90.6(7)
C26 C21 C22 C23 0.3(9)
N5 C21 C22 C23 -179.9(5)
C26 C21 C22 C27 179.7(6)
N5 C21 C22 C27 -0.5(8)
C21 C22 C23 C24 0.2(9)
C27 C22 C23 C24 -179.2(6)
C22 C23 C24 C25 -0.9(10)
C23 C24 C25 C26 1.1(11)
C24 C25 C26 C21 -0.6(10)
C24 C25 C26 C29 -177.0(7)
C22 C21 C26 C25 -0.1(9)
N5 C21 C26 C25 -179.9(5)
C22 C21 C26 C29 176.1(6)
N5 C21 C26 C29 -3.7(9)
C21 C22 C27 C272 122.7(8)
C23 C22 C27 C272 -57.9(9)
C21 C22 C27 C271 -110.3(8)
C23 C22 C27 C271 69.0(9)
C25 C26 C29 C292 74.1(9)
C21 C26 C29 C292 -102.0(8)
C25 C26 C29 C291 -49.6(10)
C21 C26 C29 C291 134.3(7)
Au1 O1 C31 C36 166.1(4)
Au1 O1 C31 C32 -15.3(8)
O1 C31 C32 C33 -179.1(6)
C36 C31 C32 C33 -0.5(9)
C31 C32 C33 C34 -1.1(10)
C31 C32 C33 Br1 178.1(4)
C32 C33 C34 C35 2.0(9)
Br1 C33 C34 C35 -177.2(4)
C33 C34 C35 C36 -1.3(9)
C33 C34 C35 Br2 -179.5(4)
C34 C35 C36 C31 -0.2(9)
Br2 C35 C36 C31 178.0(4)
O1 C31 C36 C35 179.9(6)
C32 C31 C36 C35 1.1(9)
